data_7243807
loop_
_publ_author_name
'Adcock, Alyssa K.'
'Marwitz, Alexander C.'
'Sanz, Lulio A.'
'Lee Ayscue, R.'
'Bertke, Jeffery A.'
'Knope, Karah E.'

_publ_section_title
;
 Synthesis, structural characterization, and luminescence properties of
 heteroleptic bismuth-organic compounds
;
_journal_issue 46
_journal_name_full CrystEngComm
_journal_page_first 8183
_journal_page_last 8197
_journal_paper_doi 10.1039/D1CE01242H
_journal_volume 23
_journal_year 2021
_chemical_formula_moiety 'C31 H19 Bi Cl F6 N3 O4 S2'
_chemical_formula_sum 'C31 H19 Bi Cl F6 N3 O4 S2'
_chemical_formula_weight 920.04
_space_group_crystal_system triclinic
_space_group_IT_number 2
_space_group_name_Hall '-P 1'
_space_group_name_H-M_alt 'P -1'
_atom_sites_solution_hydrogens geom
_audit_creation_method SHELXL-2018/3
_audit_update_record
;
2019-04-30 deposited with the CCDC.	2021-10-29 downloaded from the CCDC.
;
_cell_angle_alpha 91.665(2)
_cell_angle_beta 91.689(2)
_cell_angle_gamma 109.018(2)
_cell_formula_units_Z 2
_cell_length_a 10.3216(5)
_cell_length_b 10.7535(5)
_cell_length_c 14.8647(7)
_cell_measurement_reflns_used 9838
_cell_measurement_temperature 100(2)
_cell_measurement_theta_max 26.43
_cell_measurement_theta_min 2.38
_cell_volume 1557.84(13)
_computing_cell_refinement 'SAINT V8.34A (Bruker, 2005)'
_computing_data_collection 'APEX2 V2014.9-0 (Bruker, 2014)'
_computing_data_reduction
; 
SAINT V8.34A, XPREP v2014/2, SADABS V2014/4 (Bruker, 2014) 
;
_computing_molecular_graphics 'ShelXle (Sheldrick, 2011)'
_computing_publication_material 'enCIFer V1.6.1. (IUCr, 2017)'
_computing_structure_refinement 'SHELXL-2018/3 (Sheldrick, 2018)'
_computing_structure_solution 'SHELXT 2014/5 (Sheldrick, 2014)'
_diffrn_ambient_temperature 100(2)
_diffrn_measured_fraction_theta_full 1.000
_diffrn_measured_fraction_theta_max 0.998
_diffrn_measurement_device 'Bruker D8 Quest/Photon 100'
_diffrn_measurement_method 'profile data from \f and \w scans'
_diffrn_radiation_monochromator 'multilayer mirrors'
_diffrn_radiation_source 'microfocus sealed tube'
_diffrn_radiation_type MoK\a
_diffrn_radiation_wavelength 0.71073
_diffrn_reflns_av_R_equivalents 0.0445
_diffrn_reflns_av_unetI/netI 0.0288
_diffrn_reflns_Laue_measured_fraction_full 1.000
_diffrn_reflns_Laue_measured_fraction_max 0.998
_diffrn_reflns_limit_h_max 12
_diffrn_reflns_limit_h_min -12
_diffrn_reflns_limit_k_max 13
_diffrn_reflns_limit_k_min -13
_diffrn_reflns_limit_l_max 18
_diffrn_reflns_limit_l_min -18
_diffrn_reflns_number 50035
_diffrn_reflns_point_group_measured_fraction_full 1.000
_diffrn_reflns_point_group_measured_fraction_max 0.998
_diffrn_reflns_theta_full 25.242
_diffrn_reflns_theta_max 26.449
_diffrn_reflns_theta_min 2.089
_exptl_absorpt_coefficient_mu 5.958
_exptl_absorpt_correction_T_max 0.7454
_exptl_absorpt_correction_T_min 0.6544
_exptl_absorpt_correction_type multi-scan
_exptl_absorpt_process_details 'SADABS V2014/4 (Bruker, 2014)'
_exptl_crystal_colour yellow
_exptl_crystal_density_diffrn 1.961
_exptl_crystal_density_method 'not measured'
_exptl_crystal_description block
_exptl_crystal_F_000 888
_exptl_crystal_preparation Luminescent
_exptl_crystal_size_max 0.133
_exptl_crystal_size_mid 0.070
_exptl_crystal_size_min 0.056
_refine_diff_density_max 0.975
_refine_diff_density_min -0.761
_refine_diff_density_rms 0.098
_refine_ls_extinction_method none
_refine_ls_goodness_of_fit_ref 1.044
_refine_ls_hydrogen_treatment constr
_refine_ls_matrix_type full
_refine_ls_number_parameters 507
_refine_ls_number_reflns 6421
_refine_ls_number_restraints 256
_refine_ls_restrained_S_all 1.027
_refine_ls_R_factor_all 0.0268
_refine_ls_R_factor_gt 0.0207
_refine_ls_shift/su_max 0.003
_refine_ls_shift/su_mean 0.000
_refine_ls_structure_factor_coef Fsqd
_refine_ls_weighting_details 'w=1/[\s^2^(Fo^2^)+(0.0154P)^2^+1.4653P] where P=(Fo^2^+2Fc^2^)/3'
_refine_ls_weighting_scheme calc
_refine_ls_wR_factor_gt 0.0381
_refine_ls_wR_factor_ref 0.0393
_reflns_Friedel_coverage 0.000
_reflns_number_gt 5864
_reflns_number_total 6421
_reflns_threshold_expression 'I > 2\s(I)'
_cod_data_source_file d1ce01242h2.cif
_cod_data_source_block pbar1_CCDC1
_cod_depositor_comments 'Adding full bibliography for 7243803--7243808.cif.'
_cod_database_code 7243807
_shelx_shelxl_version_number 2018/3
_shelx_space_group_comment
;
The symmetry employed for this shelxl refinement is uniquely defined
by the following loop, which should always be used as a source of
symmetry information in preference to the above space-group names.
They are only intended as comments.
;
_shelx_estimated_absorpt_t_min 0.505
_shelx_estimated_absorpt_t_max 0.731

loop_
_space_group_symop_operation_xyz
'x, y, z'
'-x, -y, -z'

loop_
_atom_site_label
_atom_site_type_symbol
_atom_site_fract_x
_atom_site_fract_y
_atom_site_fract_z
_atom_site_U_iso_or_equiv
_atom_site_adp_type
_atom_site_occupancy
_atom_site_site_symmetry_order
_atom_site_calc_flag
_atom_site_refinement_flags_posn
_atom_site_refinement_flags_adp
_atom_site_refinement_flags_occupancy
_atom_site_disorder_assembly
_atom_site_disorder_group
Bi1 Bi 0.69650(2) 0.79187(2) 0.30911(2) 0.01197(4) Uani 1 1 d . . . . .
Cl1 Cl 0.46885(7) 0.78766(7) 0.37952(5) 0.02028(15) Uani 1 1 d . . . . .
C11 C 1.0337(3) 0.5813(3) 0.2213(2) 0.0293(8) Uani 1 1 d . . . . .
C12 C 0.9796(3) 0.6966(3) 0.23325(19) 0.0192(6) Uani 1 1 d . . . . .
C13 C 1.0414(3) 0.8066(3) 0.18441(19) 0.0189(6) Uani 1 1 d . . . . .
H13 H 1.111076 0.803404 0.144889 0.023 Uiso 1 1 calc R U . . .
C14 C 1.0069(3) 0.9228(3) 0.19006(18) 0.0166(6) Uani 1 1 d . . . . .
C15 C 1.0705(3) 1.0299(3) 0.12998(18) 0.0193(6) Uani 1 1 d D . . . .
C16A C 1.1581(18) 1.028(2) 0.0603(12) 0.022(3) Uani 0.626(4) 1 d D U P A 1
H16A H 1.191925 0.958171 0.046058 0.026 Uiso 0.626(4) 1 calc R U P A 1
C17A C 1.1895(12) 1.1507(7) 0.0129(8) 0.0244(16) Uani 0.626(4) 1 d D U P A 1
H17A H 1.248687 1.170667 -0.036179 0.029 Uiso 0.626(4) 1 calc R U P A 1
C18A C 1.1256(10) 1.2333(10) 0.0461(5) 0.0239(18) Uani 0.626(4) 1 d D U P A 1
H18A H 1.134202 1.316965 0.023057 0.029 Uiso 0.626(4) 1 calc R U P A 1
S11A S 1.0275(4) 1.1676(3) 0.1349(3) 0.0221(5) Uani 0.626(4) 1 d D U P A 1
C16B C 1.036(3) 1.1458(18) 0.1370(18) 0.025(4) Uani 0.374(4) 1 d D U P A 2
H16B H 0.977225 1.163540 0.179976 0.030 Uiso 0.374(4) 1 calc R U P A 2
C17B C 1.1048(17) 1.2344(17) 0.0679(9) 0.022(2) Uani 0.374(4) 1 d D U P A 2
H17B H 1.093836 1.317586 0.059105 0.027 Uiso 0.374(4) 1 calc R U P A 2
C18B C 1.1859(19) 1.1858(11) 0.0174(13) 0.022(2) Uani 0.374(4) 1 d D U P A 2
H18B H 1.239637 1.231179 -0.029700 0.026 Uiso 0.374(4) 1 calc R U P A 2
S11B S 1.1792(8) 1.0326(9) 0.0494(5) 0.0217(10) Uani 0.374(4) 1 d D U P A 2
O11 O 0.8819(2) 0.6743(2) 0.28537(14) 0.0263(5) Uani 1 1 d . . . . .
O12 O 0.9247(2) 0.94319(19) 0.24533(13) 0.0201(4) Uani 1 1 d . . . . .
F11 F 0.9607(3) 0.4944(2) 0.15796(15) 0.0527(6) Uani 1 1 d . . . . .
F12 F 1.0227(2) 0.51300(19) 0.29664(14) 0.0421(5) Uani 1 1 d . . . . .
F13 F 1.1635(2) 0.6143(2) 0.2005(2) 0.0661(8) Uani 1 1 d . . . . .
C21 C 0.4068(3) 0.6324(3) 0.0561(2) 0.0262(7) Uani 1 1 d . . . . .
C22 C 0.4821(3) 0.6133(3) 0.14177(18) 0.0175(6) Uani 1 1 d . . . . .
C23 C 0.4366(3) 0.4952(3) 0.18238(19) 0.0179(6) Uani 1 1 d . . . . .
H23 H 0.359531 0.428240 0.155447 0.022 Uiso 1 1 calc R U . . .
C24 C 0.4982(3) 0.4672(3) 0.26279(18) 0.0137(6) Uani 1 1 d . . . . .
C25 C 0.4604(3) 0.3299(3) 0.28934(18) 0.0143(6) Uani 1 1 d D . . . .
C26A C 0.3958(8) 0.2177(6) 0.2404(4) 0.0183(9) Uani 0.932(3) 1 d D U P B 1
H26A H 0.358993 0.216227 0.180888 0.022 Uiso 0.932(3) 1 calc R U P B 1
C27A C 0.3883(6) 0.1014(3) 0.2870(2) 0.0184(7) Uani 0.932(3) 1 d D U P B 1
H27A H 0.347298 0.014401 0.262289 0.022 Uiso 0.932(3) 1 calc R U P B 1
C28A C 0.4477(4) 0.1316(3) 0.3719(2) 0.0168(8) Uani 0.932(3) 1 d D U P B 1
H28A H 0.453038 0.067520 0.413195 0.020 Uiso 0.932(3) 1 calc R U P B 1
S21A S 0.51139(9) 0.29806(8) 0.39506(5) 0.0150(3) Uani 0.932(3) 1 d D U P B 1
C26B C 0.516(6) 0.309(3) 0.367(2) 0.017(4) Uani 0.068(3) 1 d D U P B 2
H26B H 0.582692 0.373155 0.404576 0.021 Uiso 0.068(3) 1 calc R U P B 2
C27B C 0.460(6) 0.172(3) 0.385(2) 0.016(3) Uani 0.068(3) 1 d D U P B 2
H27B H 0.463285 0.136449 0.442224 0.019 Uiso 0.068(3) 1 calc R U P B 2
C28B C 0.400(9) 0.100(2) 0.309(3) 0.017(3) Uani 0.068(3) 1 d D U P B 2
H28B H 0.372667 0.006345 0.303835 0.020 Uiso 0.068(3) 1 calc R U P B 2
S21B S 0.378(3) 0.1950(17) 0.2227(14) 0.019(3) Uani 0.068(3) 1 d D U P B 2
O21 O 0.5837(2) 0.71639(18) 0.16314(12) 0.0202(4) Uani 1 1 d . . . . .
O22 O 0.58364(19) 0.55202(18) 0.31355(12) 0.0170(4) Uani 1 1 d . . . . .
F21 F 0.4913(2) 0.6664(2) -0.01160(11) 0.0376(5) Uani 1 1 d . . . . .
F22 F 0.3558(2) 0.7315(2) 0.06831(13) 0.0397(5) Uani 1 1 d . . . . .
F23 F 0.3027(2) 0.5279(2) 0.02706(14) 0.0549(7) Uani 1 1 d . . . . .
N31 N 0.7733(2) 0.7451(2) 0.46237(15) 0.0147(5) Uani 1 1 d . . . . .
N32 N 0.7861(2) 0.9909(2) 0.41573(14) 0.0111(5) Uani 1 1 d . . . . .
N33 N 0.6791(2) 1.0030(2) 0.24762(15) 0.0160(5) Uani 1 1 d . . . . .
C31 C 0.7618(3) 0.6221(3) 0.48264(19) 0.0190(6) Uani 1 1 d . . . . .
H31 H 0.729894 0.554458 0.436899 0.023 Uiso 1 1 calc R U . . .
C32 C 0.7945(3) 0.5891(3) 0.56736(19) 0.0200(6) Uani 1 1 d . . . . .
H32 H 0.781801 0.500159 0.580612 0.024 Uiso 1 1 calc R U . . .
C33 C 0.8459(3) 0.6885(3) 0.63201(19) 0.0178(6) Uani 1 1 d . . . . .
H33 H 0.870050 0.668838 0.690784 0.021 Uiso 1 1 calc R U . . .
C34 C 0.8623(3) 0.8169(3) 0.61147(18) 0.0154(6) Uani 1 1 d . . . . .
H34 H 0.900655 0.886582 0.655136 0.019 Uiso 1 1 calc R U . . .
C35 C 0.8219(3) 0.8429(3) 0.52578(18) 0.0131(6) Uani 1 1 d . . . . .
C36 C 0.8280(3) 0.9778(3) 0.50062(18) 0.0130(6) Uani 1 1 d . . . . .
C37 C 0.8725(3) 1.0852(3) 0.56158(18) 0.0166(6) Uani 1 1 d . . . . .
H37 H 0.904311 1.075218 0.620677 0.020 Uiso 1 1 calc R U . . .
C38 C 0.8699(3) 1.2062(3) 0.53530(19) 0.0185(6) Uani 1 1 d . . . . .
H38 H 0.898424 1.280186 0.576429 0.022 Uiso 1 1 calc R U . . .
C39 C 0.8254(3) 1.2188(3) 0.44861(19) 0.0167(6) Uani 1 1 d . . . . .
H39 H 0.822412 1.301409 0.429620 0.020 Uiso 1 1 calc R U . . .
C310 C 0.7850(3) 1.1092(3) 0.38929(18) 0.0130(6) Uani 1 1 d . . . . .
C311 C 0.7371(3) 1.1177(3) 0.29500(18) 0.0145(6) Uani 1 1 d . . . . .
C312 C 0.7509(3) 1.2376(3) 0.25689(19) 0.0187(6) Uani 1 1 d . . . . .
H312 H 0.794134 1.317720 0.290516 0.022 Uiso 1 1 calc R U . . .
C313 C 0.7013(3) 1.2395(3) 0.16977(19) 0.0210(7) Uani 1 1 d . . . . .
H313 H 0.709626 1.320628 0.142825 0.025 Uiso 1 1 calc R U . . .
C314 C 0.6396(3) 1.1215(3) 0.1226(2) 0.0237(7) Uani 1 1 d . . . . .
H314 H 0.603307 1.119985 0.062921 0.028 Uiso 1 1 calc R U . . .
C315 C 0.6314(3) 1.0060(3) 0.16332(19) 0.0213(7) Uani 1 1 d . . . . .
H315 H 0.590113 0.925097 0.130194 0.026 Uiso 1 1 calc R U . . .

loop_
_atom_site_aniso_label
_atom_site_aniso_U_11
_atom_site_aniso_U_22
_atom_site_aniso_U_33
_atom_site_aniso_U_23
_atom_site_aniso_U_13
_atom_site_aniso_U_12
Bi1 0.01475(6) 0.01007(5) 0.01028(5) 0.00107(4) -0.00042(4) 0.00296(4)
Cl1 0.0163(4) 0.0224(4) 0.0220(4) 0.0039(3) 0.0023(3) 0.0058(3)
C11 0.0248(18) 0.0204(17) 0.041(2) 0.0026(15) 0.0050(15) 0.0047(14)
C12 0.0172(16) 0.0199(15) 0.0193(15) -0.0012(12) -0.0032(12) 0.0050(13)
C13 0.0190(16) 0.0208(16) 0.0166(15) 0.0009(12) 0.0052(12) 0.0055(13)
C14 0.0118(14) 0.0188(15) 0.0145(14) -0.0013(12) -0.0042(12) -0.0006(12)
C15 0.0163(15) 0.0188(15) 0.0178(15) 0.0019(12) -0.0040(12) -0.0007(12)
C16A 0.022(5) 0.018(4) 0.018(5) 0.003(3) 0.002(3) -0.005(4)
C17A 0.021(3) 0.025(3) 0.015(2) 0.000(3) -0.001(2) -0.008(3)
C18A 0.023(3) 0.022(3) 0.015(3) 0.012(3) 0.001(3) -0.009(3)
S11A 0.0263(9) 0.0131(9) 0.0237(9) 0.0054(7) -0.0021(7) 0.0018(7)
C16B 0.023(5) 0.026(6) 0.017(5) 0.006(5) 0.000(4) -0.007(5)
C17B 0.021(4) 0.023(4) 0.019(4) 0.002(4) 0.002(4) 0.002(3)
C18B 0.021(4) 0.020(4) 0.018(4) 0.010(4) 0.000(3) -0.004(4)
S11B 0.019(2) 0.0272(18) 0.0126(17) 0.0001(14) 0.0042(13) -0.0016(16)
O11 0.0270(12) 0.0232(12) 0.0326(12) 0.0112(10) 0.0132(10) 0.0116(10)
O12 0.0222(11) 0.0189(11) 0.0192(10) 0.0031(8) 0.0048(9) 0.0062(9)
F11 0.0778(17) 0.0319(12) 0.0501(14) -0.0143(10) -0.0043(12) 0.0221(12)
F12 0.0495(13) 0.0355(12) 0.0501(13) 0.0145(10) 0.0023(10) 0.0249(10)
F13 0.0366(13) 0.0371(13) 0.135(2) 0.0211(14) 0.0416(14) 0.0216(11)
C21 0.0243(17) 0.0222(17) 0.0253(17) 0.0067(13) -0.0062(14) -0.0017(14)
C22 0.0209(16) 0.0167(15) 0.0146(14) 0.0017(12) 0.0009(12) 0.0056(13)
C23 0.0161(15) 0.0160(15) 0.0184(15) 0.0024(12) -0.0036(12) 0.0010(12)
C24 0.0132(14) 0.0139(14) 0.0149(14) 0.0013(11) 0.0046(11) 0.0052(12)
C25 0.0131(14) 0.0136(14) 0.0169(14) 0.0031(11) 0.0016(11) 0.0052(12)
C26A 0.017(3) 0.018(2) 0.017(2) -0.0016(16) -0.0010(18) 0.002(2)
C27A 0.0149(18) 0.0141(15) 0.024(2) -0.0014(13) 0.0035(18) 0.0012(12)
C28A 0.0153(16) 0.0097(15) 0.0257(17) 0.0053(14) 0.0045(14) 0.0038(16)
S21A 0.0145(4) 0.0150(4) 0.0150(5) 0.0053(3) 0.0001(4) 0.0041(3)
C26B 0.016(6) 0.013(6) 0.021(6) 0.001(5) 0.004(5) 0.002(5)
C27B 0.016(4) 0.013(5) 0.018(5) 0.002(4) 0.002(4) 0.004(4)
C28B 0.016(5) 0.012(4) 0.021(5) 0.000(4) 0.002(4) 0.003(4)
S21B 0.019(5) 0.008(5) 0.024(5) -0.010(4) 0.001(4) -0.004(4)
O21 0.0264(12) 0.0149(10) 0.0146(10) 0.0032(8) -0.0023(9) 0.0005(9)
O22 0.0208(11) 0.0115(10) 0.0163(10) 0.0007(8) -0.0039(8) 0.0025(8)
F21 0.0450(12) 0.0506(13) 0.0140(9) 0.0084(9) 0.0005(8) 0.0106(10)
F22 0.0400(12) 0.0474(13) 0.0394(12) 0.0213(10) 0.0004(9) 0.0233(10)
F23 0.0562(14) 0.0349(12) 0.0487(13) 0.0198(10) -0.0374(11) -0.0174(10)
N31 0.0156(12) 0.0140(12) 0.0128(12) 0.0002(9) -0.0026(9) 0.0030(10)
N32 0.0090(11) 0.0123(11) 0.0114(11) 0.0006(9) 0.0010(9) 0.0025(9)
N33 0.0162(13) 0.0141(12) 0.0177(12) 0.0001(10) -0.0005(10) 0.0050(10)
C31 0.0214(16) 0.0151(15) 0.0197(15) -0.0034(12) -0.0033(12) 0.0055(13)
C32 0.0236(16) 0.0135(15) 0.0233(16) 0.0037(12) -0.0011(13) 0.0065(13)
C33 0.0184(15) 0.0226(16) 0.0143(14) 0.0046(12) -0.0016(12) 0.0092(13)
C34 0.0137(14) 0.0180(15) 0.0150(14) -0.0022(11) -0.0018(11) 0.0063(12)
C35 0.0087(13) 0.0149(14) 0.0155(14) 0.0002(11) 0.0003(11) 0.0035(11)
C36 0.0070(13) 0.0157(14) 0.0150(14) 0.0011(11) 0.0004(11) 0.0021(11)
C37 0.0145(15) 0.0202(15) 0.0142(14) -0.0018(12) -0.0028(11) 0.0049(12)
C38 0.0170(15) 0.0167(15) 0.0206(15) -0.0044(12) -0.0023(12) 0.0047(12)
C39 0.0152(15) 0.0132(14) 0.0225(15) 0.0012(12) -0.0002(12) 0.0059(12)
C310 0.0070(13) 0.0134(14) 0.0189(14) 0.0016(11) 0.0022(11) 0.0034(11)
C311 0.0099(14) 0.0176(15) 0.0160(14) 0.0024(11) 0.0014(11) 0.0043(12)
C312 0.0171(15) 0.0163(15) 0.0220(15) 0.0013(12) 0.0004(12) 0.0045(12)
C313 0.0238(17) 0.0188(16) 0.0220(16) 0.0081(13) 0.0037(13) 0.0082(13)
C314 0.0338(18) 0.0235(17) 0.0158(15) 0.0056(13) -0.0010(13) 0.0118(14)
C315 0.0275(17) 0.0201(16) 0.0167(15) 0.0000(12) -0.0023(13) 0.0085(13)

loop_
_atom_type_symbol
_atom_type_description
_atom_type_scat_dispersion_real
_atom_type_scat_dispersion_imag
_atom_type_scat_source
C C 0.0033 0.0016 'International Tables Vol C Tables 4.2.6.8 and 6.1.1.4'
H H 0.0000 0.0000 'International Tables Vol C Tables 4.2.6.8 and 6.1.1.4'
N N 0.0061 0.0033 'International Tables Vol C Tables 4.2.6.8 and 6.1.1.4'
O O 0.0106 0.0060 'International Tables Vol C Tables 4.2.6.8 and 6.1.1.4'
F F 0.0171 0.0103 'International Tables Vol C Tables 4.2.6.8 and 6.1.1.4'
Cl Cl 0.1484 0.1585 'International Tables Vol C Tables 4.2.6.8 and 6.1.1.4'
Bi Bi -4.1077 10.2566 'International Tables Vol C Tables 4.2.6.8 and 6.1.1.4'
S S 0.1246 0.1234 'International Tables Vol C Tables 4.2.6.8 and 6.1.1.4'

loop_
_geom_angle_atom_site_label_1
_geom_angle_atom_site_label_2
_geom_angle_atom_site_label_3
_geom_angle
_geom_angle_site_symmetry_1
_geom_angle_site_symmetry_3
_geom_angle_publ_flag
O21 Bi1 O22 72.56(6) . . ?
O21 Bi1 N31 150.61(7) . . ?
O22 Bi1 N31 78.36(7) . . ?
O21 Bi1 N32 143.49(7) . . ?
O22 Bi1 N32 139.58(6) . . ?
N31 Bi1 N32 65.27(7) . . ?
O21 Bi1 N33 78.29(7) . . ?
O22 Bi1 N33 144.91(7) . . ?
N31 Bi1 N33 130.40(7) . . ?
N32 Bi1 N33 65.28(7) . . ?
O21 Bi1 Cl1 92.11(5) . . ?
O22 Bi1 Cl1 80.52(5) . . ?
N31 Bi1 Cl1 87.14(5) . . ?
N32 Bi1 Cl1 80.66(5) . . ?
N33 Bi1 Cl1 81.48(5) . . ?
O21 Bi1 O12 95.15(6) . . ?
O22 Bi1 O12 134.60(6) . . ?
N31 Bi1 O12 102.37(7) . . ?
N32 Bi1 O12 73.03(6) . . ?
N33 Bi1 O12 66.30(7) . . ?
Cl1 Bi1 O12 144.61(5) . . ?
O21 Bi1 O11 93.47(7) . . ?
O22 Bi1 O11 71.20(6) . . ?
N31 Bi1 O11 72.92(7) . . ?
N32 Bi1 O11 111.55(7) . . ?
N33 Bi1 O11 130.53(7) . . ?
Cl1 Bi1 O11 147.96(5) . . ?
O12 Bi1 O11 66.04(6) . . ?
F13 C11 F11 107.3(3) . . ?
F13 C11 F12 106.0(3) . . ?
F11 C11 F12 105.1(3) . . ?
F13 C11 C12 114.8(3) . . ?
F11 C11 C12 111.4(3) . . ?
F12 C11 C12 111.5(3) . . ?
O11 C12 C13 130.1(3) . . ?
O11 C12 C11 113.4(3) . . ?
C13 C12 C11 116.5(3) . . ?
C12 C13 C14 123.7(3) . . ?
C12 C13 H13 118.2 . . ?
C14 C13 H13 118.2 . . ?
O12 C14 C13 124.1(3) . . ?
O12 C14 C15 116.5(2) . . ?
C13 C14 C15 119.4(3) . . ?
C16A C15 C14 127.2(9) . . ?
C16B C15 C14 118.7(9) . . ?
C16B C15 S11B 113.1(7) . . ?
C14 C15 S11B 128.2(4) . . ?
C16A C15 S11A 112.9(8) . . ?
C14 C15 S11A 119.7(2) . . ?
C15 C16A C17A 109.6(15) . . ?
C15 C16A H16A 125.2 . . ?
C17A C16A H16A 125.2 . . ?
C18A C17A C16A 113.2(12) . . ?
C18A C17A H17A 123.4 . . ?
C16A C17A H17A 123.4 . . ?
C17A C18A S11A 111.4(9) . . ?
C17A C18A H18A 124.3 . . ?
S11A C18A H18A 124.3 . . ?
C15 S11A C18A 93.0(5) . . ?
C15 C16B C17B 109.1(16) . . ?
C15 C16B H16B 125.5 . . ?
C17B C16B H16B 125.5 . . ?
C18B C17B C16B 113.1(17) . . ?
C18B C17B H17B 123.4 . . ?
C16B C17B H17B 123.4 . . ?
C17B C18B S11B 111.3(15) . . ?
C17B C18B H18B 124.3 . . ?
S11B C18B H18B 124.3 . . ?
C15 S11B C18B 93.4(8) . . ?
C12 O11 Bi1 131.47(18) . . ?
C14 O12 Bi1 133.07(17) . . ?
F23 C21 F21 106.9(3) . . ?
F23 C21 F22 106.7(3) . . ?
F21 C21 F22 105.7(2) . . ?
F23 C21 C22 114.9(2) . . ?
F21 C21 C22 111.4(3) . . ?
F22 C21 C22 110.8(2) . . ?
O21 C22 C23 130.2(3) . . ?
O21 C22 C21 110.9(2) . . ?
C23 C22 C21 118.9(3) . . ?
C22 C23 C24 123.6(3) . . ?
C22 C23 H23 118.2 . . ?
C24 C23 H23 118.2 . . ?
O22 C24 C23 124.7(2) . . ?
O22 C24 C25 116.8(2) . . ?
C23 C24 C25 118.5(2) . . ?
C26B C25 C24 116.6(14) . . ?
C26A C25 C24 129.5(3) . . ?
C26B C25 S21B 116.3(13) . . ?
C24 C25 S21B 126.0(8) . . ?
C26A C25 S21A 111.6(3) . . ?
C24 C25 S21A 118.7(2) . . ?
C25 C26A C27A 113.3(4) . . ?
C25 C26A H26A 123.3 . . ?
C27A C26A H26A 123.3 . . ?
C28A C27A C26A 111.3(3) . . ?
C28A C27A H27A 124.4 . . ?
C26A C27A H27A 124.4 . . ?
C27A C28A S21A 112.3(3) . . ?
C27A C28A H28A 123.8 . . ?
S21A C28A H28A 123.8 . . ?
C28A S21A C25 91.43(15) . . ?
C25 C26B C27B 108.3(17) . . ?
C25 C26B H26B 125.8 . . ?
C27B C26B H26B 125.8 . . ?
C28B C27B C26B 111.3(14) . . ?
C28B C27B H27B 124.3 . . ?
C26B C27B H27B 124.3 . . ?
C27B C28B S21B 112.8(13) . . ?
C27B C28B H28B 123.6 . . ?
S21B C28B H28B 123.6 . . ?
C25 S21B C28B 88.4(10) . . ?
C22 O21 Bi1 129.27(17) . . ?
C24 O22 Bi1 134.38(17) . . ?
C31 N31 C35 119.4(2) . . ?
C31 N31 Bi1 120.02(18) . . ?
C35 N31 Bi1 120.51(17) . . ?
C310 N32 C36 119.9(2) . . ?
C310 N32 Bi1 119.86(17) . . ?
C36 N32 Bi1 120.18(17) . . ?
C315 N33 C311 118.8(2) . . ?
C315 N33 Bi1 120.91(18) . . ?
C311 N33 Bi1 119.59(17) . . ?
N31 C31 C32 122.7(3) . . ?
N31 C31 H31 118.7 . . ?
C32 C31 H31 118.7 . . ?
C33 C32 C31 118.2(3) . . ?
C33 C32 H32 120.9 . . ?
C31 C32 H32 120.9 . . ?
C32 C33 C34 119.9(3) . . ?
C32 C33 H33 120.0 . . ?
C34 C33 H33 120.0 . . ?
C33 C34 C35 119.0(3) . . ?
C33 C34 H34 120.5 . . ?
C35 C34 H34 120.5 . . ?
N31 C35 C34 120.7(2) . . ?
N31 C35 C36 117.3(2) . . ?
C34 C35 C36 122.1(2) . . ?
N32 C36 C37 121.1(2) . . ?
N32 C36 C35 116.7(2) . . ?
C37 C36 C35 122.1(2) . . ?
C38 C37 C36 119.3(3) . . ?
C38 C37 H37 120.4 . . ?
C36 C37 H37 120.4 . . ?
C37 C38 C39 119.3(3) . . ?
C37 C38 H38 120.3 . . ?
C39 C38 H38 120.3 . . ?
C38 C39 C310 119.3(3) . . ?
C38 C39 H39 120.3 . . ?
C310 C39 H39 120.3 . . ?
N32 C310 C39 121.0(2) . . ?
N32 C310 C311 117.5(2) . . ?
C39 C310 C311 121.5(2) . . ?
N33 C311 C312 121.1(2) . . ?
N33 C311 C310 116.8(2) . . ?
C312 C311 C310 122.0(2) . . ?
C313 C312 C311 119.5(3) . . ?
C313 C312 H312 120.2 . . ?
C311 C312 H312 120.2 . . ?
C314 C313 C312 118.8(3) . . ?
C314 C313 H313 120.6 . . ?
C312 C313 H313 120.6 . . ?
C315 C314 C313 118.9(3) . . ?
C315 C314 H314 120.5 . . ?
C313 C314 H314 120.5 . . ?
N33 C315 C314 122.8(3) . . ?
N33 C315 H315 118.6 . . ?
C314 C315 H315 118.6 . . ?

loop_
_geom_bond_atom_site_label_1
_geom_bond_atom_site_label_2
_geom_bond_distance
_geom_bond_site_symmetry_2
_geom_bond_publ_flag
Bi1 O21 2.4196(18) . ?
Bi1 O22 2.4638(18) . ?
Bi1 N31 2.508(2) . ?
Bi1 N32 2.525(2) . ?
Bi1 N33 2.529(2) . ?
Bi1 Cl1 2.5879(7) . ?
Bi1 O12 2.6111(19) . ?
Bi1 O11 2.641(2) . ?
C11 F13 1.318(4) . ?
C11 F11 1.333(4) . ?
C11 F12 1.344(4) . ?
C11 C12 1.525(4) . ?
C12 O11 1.254(3) . ?
C12 C13 1.385(4) . ?
C13 C14 1.408(4) . ?
C13 H13 0.9500 . ?
C14 O12 1.263(3) . ?
C14 C15 1.469(4) . ?
C15 C16A 1.398(14) . ?
C15 C16B 1.405(15) . ?
C15 S11B 1.659(6) . ?
C15 S11A 1.679(4) . ?
C16A C17A 1.457(18) . ?
C16A H16A 0.9500 . ?
C17A C18A 1.358(8) . ?
C17A H17A 0.9500 . ?
C18A S11A 1.713(7) . ?
C18A H18A 0.9500 . ?
C16B C17B 1.46(2) . ?
C16B H16B 0.9500 . ?
C17B C18B 1.354(9) . ?
C17B H17B 0.9500 . ?
C18B S11B 1.709(11) . ?
C18B H18B 0.9500 . ?
C21 F23 1.328(3) . ?
C21 F21 1.332(4) . ?
C21 F22 1.343(4) . ?
C21 C22 1.526(4) . ?
C22 O21 1.278(3) . ?
C22 C23 1.367(4) . ?
C23 C24 1.423(4) . ?
C23 H23 0.9500 . ?
C24 O22 1.255(3) . ?
C24 C25 1.468(4) . ?
C25 C26B 1.340(11) . ?
C25 C26A 1.352(6) . ?
C25 S21B 1.694(10) . ?
C25 S21A 1.722(3) . ?
C26A C27A 1.428(6) . ?
C26A H26A 0.9500 . ?
C27A C28A 1.369(4) . ?
C27A H27A 0.9500 . ?
C28A S21A 1.715(3) . ?
C28A H28A 0.9500 . ?
C26B C27B 1.425(12) . ?
C26B H26B 0.9500 . ?
C27B C28B 1.367(11) . ?
C27B H27B 0.9500 . ?
C28B S21B 1.715(11) . ?
C28B H28B 0.9500 . ?
N31 C31 1.333(4) . ?
N31 C35 1.348(3) . ?
N32 C310 1.345(3) . ?
N32 C36 1.348(3) . ?
N33 C315 1.338(4) . ?
N33 C311 1.349(3) . ?
C31 C32 1.380(4) . ?
C31 H31 0.9500 . ?
C32 C33 1.374(4) . ?
C32 H32 0.9500 . ?
C33 C34 1.380(4) . ?
C33 H33 0.9500 . ?
C34 C35 1.393(4) . ?
C34 H34 0.9500 . ?
C35 C36 1.490(4) . ?
C36 C37 1.391(4) . ?
C37 C38 1.377(4) . ?
C37 H37 0.9500 . ?
C38 C39 1.380(4) . ?
C38 H38 0.9500 . ?
C39 C310 1.392(4) . ?
C39 H39 0.9500 . ?
C310 C311 1.488(4) . ?
C311 C312 1.390(4) . ?
C312 C313 1.382(4) . ?
C312 H312 0.9500 . ?
C313 C314 1.379(4) . ?
C313 H313 0.9500 . ?
C314 C315 1.376(4) . ?
C314 H314 0.9500 . ?
C315 H315 0.9500 . ?
